data_8106350
loop_
_publ_author_name
'Shi, Lei'
'Zhang, Dehui'
'Zhang, Liangyu'

_publ_section_title
;
 Crystal structure of ethyl
 2-amino-4-(3-methoxyphenyl)-5-oxo-4H,5H-pyrano[3,2-c]chromene-3-carboxylate,
 C22H19NO6
;
_journal_issue 5
_journal_name_full 'Zeitschrift f\"ur Kristallographie - New Crystal Structures'
_journal_page_first 931
_journal_page_last 932
_journal_paper_doi 10.1515/ncrs-2018-0110
_journal_volume 233
_journal_year 2018
_chemical_formula_moiety 'C22 H19 N O6'
_chemical_formula_sum 'C22 H19 N O6'
_chemical_formula_weight 393.38
_space_group_crystal_system monoclinic
_space_group_IT_number 14
_space_group_name_Hall '-P 2yn'
_space_group_name_H-M_alt 'P 1 21/n 1'
_atom_sites_solution_hydrogens geom
_cell_angle_alpha 90
_cell_angle_beta 95.100(16)
_cell_angle_gamma 90
_cell_formula_units_Z 4
_cell_length_a 9.195(4)
_cell_length_b 17.253(5)
_cell_length_c 12.127(5)
_cell_measurement_reflns_used 2953
_cell_measurement_temperature 296(2)
_cell_measurement_theta_max 27.31
_cell_measurement_theta_min 2.52
_cell_volume 1916.2(13)
_computing_cell_refinement 'SAINT v7.60A (Bruker, 2009)'
_computing_data_collection 'Bruker Smart APRE2  (Bruker, 2008)'
_computing_data_reduction 'SAINT v7.60A (Bruker, 2009)'
_computing_molecular_graphics 'Olex2 (Dolomanov et al., 2009)'
_computing_publication_material 'Olex2 (Dolomanov et al., 2009)'
_computing_structure_refinement 'ShelXL (Sheldrick, 2015)'
_diffrn_ambient_temperature 296.15
_diffrn_measured_fraction_theta_full 0.998
_diffrn_measured_fraction_theta_max 0.998
_diffrn_measurement_device_type 'Bruker APEX-II CCD'
_diffrn_measurement_method '\f and \w scans'
_diffrn_radiation_monochromator graphite
_diffrn_radiation_type MoK\a
_diffrn_radiation_wavelength 0.71073
_diffrn_reflns_av_R_equivalents 0.0447
_diffrn_reflns_av_unetI/netI 0.0459
_diffrn_reflns_Laue_measured_fraction_full 0.998
_diffrn_reflns_Laue_measured_fraction_max 0.998
_diffrn_reflns_limit_h_max 10
_diffrn_reflns_limit_h_min -9
_diffrn_reflns_limit_k_max 14
_diffrn_reflns_limit_k_min -20
_diffrn_reflns_limit_l_max 14
_diffrn_reflns_limit_l_min -14
_diffrn_reflns_number 9483
_diffrn_reflns_point_group_measured_fraction_full 0.998
_diffrn_reflns_point_group_measured_fraction_max 0.998
_diffrn_reflns_theta_full 24.992
_diffrn_reflns_theta_max 24.992
_diffrn_reflns_theta_min 2.058
_diffrn_standards_number 0
_exptl_absorpt_coefficient_mu 0.100
_exptl_absorpt_correction_type none
_exptl_crystal_colour colourless
_exptl_crystal_colour_primary colourless
_exptl_crystal_density_diffrn 1.363
_exptl_crystal_density_meas .
_exptl_crystal_description block
_exptl_crystal_F_000 824
_exptl_crystal_size_max 0.32
_exptl_crystal_size_mid 0.27
_exptl_crystal_size_min 0.21
_refine_diff_density_max 0.194
_refine_diff_density_min -0.195
_refine_diff_density_rms 0.051
_refine_ls_extinction_coef 0.052(3)
_refine_ls_extinction_expression Fc^*^=kFc[1+0.001xFc^2^\l^3^/sin(2\q)]^-1/4^
_refine_ls_extinction_method 'SHELXL-2016/6 (Sheldrick 2016)'
_refine_ls_goodness_of_fit_ref 1.055
_refine_ls_hydrogen_treatment constr
_refine_ls_matrix_type full
_refine_ls_number_parameters 263
_refine_ls_number_reflns 3365
_refine_ls_number_restraints 0
_refine_ls_restrained_S_all 1.055
_refine_ls_R_factor_all 0.0579
_refine_ls_R_factor_gt 0.0405
_refine_ls_shift/su_max 0.001
_refine_ls_shift/su_mean 0.000
_refine_ls_structure_factor_coef Fsqd
_refine_ls_weighting_details 'w=1/[\s^2^(Fo^2^)+(0.0511P)^2^+0.1687P] where P=(Fo^2^+2Fc^2^)/3'
_refine_ls_weighting_scheme calc
_refine_ls_wR_factor_gt 0.1007
_refine_ls_wR_factor_ref 0.1084
_reflns_Friedel_coverage 0.000
_reflns_Friedel_fraction_full .
_reflns_Friedel_fraction_max .
_reflns_number_gt 2537
_reflns_number_total 3365
_reflns_threshold_expression 'I > 2\s(I)'
_cod_data_source_file suppl_ncrs-2018-0110_suppl.cif
_cod_data_source_block a
_cod_original_cell_volume 1916.4(12)
_cod_database_code 8106350
_shelx_space_group_comment
;
The symmetry employed for this shelxl refinement is uniquely defined
by the following loop, which should always be used as a source of
symmetry information in preference to the above space-group names.
They are only intended as comments.
;
_shelx_estimated_absorpt_t_max 0.979
_shelx_estimated_absorpt_t_min 0.969
_olex2_refinement_description
;
1. Fixed Uiso
 At 1.2 times of:
  All C(H) groups, All C(H,H) groups, All N(H,H) groups
 At 1.5 times of:
  All C(H,H,H) groups
2.a Ternary CH refined with riding coordinates:
 C8(H8)
2.b Secondary CH2 refined with riding coordinates:
 C2(H2a,H2b)
2.c Me refined with riding coordinates:
 C1(H1c,H1d,H1e), C22(H22a,H22b,H22c)
2.d Aromatic/amide H refined with riding coordinates:
 C12(H12), C13(H13), C14(H14), C15(H15), C17(H17), C18(H18), C19(H19), C21(H21)
2.e X=CH2 refined with riding coordinates:
 N1(H1a,H1b)
;

loop_
_space_group_symop_operation_xyz
'x, y, z'
'-x+1/2, y+1/2, -z+1/2'
'-x, -y, -z'
'x-1/2, -y-1/2, z-1/2'

loop_
_atom_site_label
_atom_site_type_symbol
_atom_site_fract_x
_atom_site_fract_y
_atom_site_fract_z
_atom_site_U_iso_or_equiv
_atom_site_adp_type
_atom_site_occupancy
_atom_site_site_symmetry_order
_atom_site_calc_flag
_atom_site_refinement_flags_posn
_atom_site_refinement_flags_adp
_atom_site_refinement_flags_occupancy
_atom_site_disorder_assembly
_atom_site_disorder_group
N1 N 0.49560(16) 0.37245(8) 0.40727(11) 0.0483(4) Uani 1 1 d . . . . .
H1A H 0.483575 0.418000 0.433799 0.058 Uiso 1 1 calc R . . . .
H1B H 0.454648 0.360356 0.343060 0.058 Uiso 1 1 calc R . . . .
O1 O 0.75159(14) 0.40343(6) 0.71414(9) 0.0498(3) Uani 1 1 d . . . . .
O2 O 0.61551(16) 0.46330(7) 0.57665(10) 0.0599(4) Uani 1 1 d . . . . .
O3 O 0.57946(12) 0.25269(6) 0.40508(9) 0.0421(3) Uani 1 1 d . . . . .
O4 O 0.93243(14) 0.13463(7) 0.65864(9) 0.0536(4) Uani 1 1 d . . . . .
O5 O 0.89809(14) 0.09037(7) 0.48794(9) 0.0511(3) Uani 1 1 d . . . . .
O6 O 0.57235(15) 0.23129(8) 1.00681(10) 0.0620(4) Uani 1 1 d . . . . .
C1 C 0.8455(3) 0.46517(13) 0.88042(17) 0.0817(7) Uani 1 1 d . . . . .
H1C H 0.867432 0.514263 0.915277 0.123 Uiso 1 1 calc R . . . .
H1D H 0.775872 0.437907 0.920396 0.123 Uiso 1 1 calc R . . . .
H1E H 0.933327 0.435070 0.880484 0.123 Uiso 1 1 calc R . . . .
C2 C 0.7839(3) 0.47789(11) 0.76527(16) 0.0636(6) Uani 1 1 d . . . . .
H2A H 0.695443 0.508595 0.764521 0.076 Uiso 1 1 calc R . . . .
H2B H 0.853418 0.505749 0.724477 0.076 Uiso 1 1 calc R . . . .
C3 C 0.66726(19) 0.40382(9) 0.61672(13) 0.0405(4) Uani 1 1 d . . . . .
C4 C 0.65122(18) 0.32779(9) 0.56748(12) 0.0356(4) Uani 1 1 d . . . . .
C5 C 0.57731(18) 0.32087(9) 0.46539(13) 0.0358(4) Uani 1 1 d . . . . .
C6 C 0.68582(17) 0.19993(9) 0.43730(13) 0.0362(4) Uani 1 1 d . . . . .
C7 C 0.75556(17) 0.19973(9) 0.53939(12) 0.0362(4) Uani 1 1 d . . . . .
C8 C 0.72126(18) 0.25723(9) 0.62582(12) 0.0356(4) Uani 1 1 d . . . . .
H8 H 0.813414 0.273607 0.665851 0.043 Uiso 1 1 calc R . . . .
C9 C 0.86593(19) 0.14203(9) 0.56841(13) 0.0412(4) Uani 1 1 d . . . . .
C10 C 0.82475(19) 0.09076(9) 0.38317(13) 0.0432(4) Uani 1 1 d . . . . .
C11 C 0.71586(18) 0.14441(9) 0.35368(13) 0.0390(4) Uani 1 1 d . . . . .
C12 C 0.6459(2) 0.14179(10) 0.24681(14) 0.0508(5) Uani 1 1 d . . . . .
H12 H 0.572176 0.177090 0.225675 0.061 Uiso 1 1 calc R . . . .
C13 C 0.6859(2) 0.08683(11) 0.17235(15) 0.0600(5) Uani 1 1 d . . . . .
H13 H 0.639418 0.085091 0.101066 0.072 Uiso 1 1 calc R . . . .
C14 C 0.7948(2) 0.03466(11) 0.20428(16) 0.0612(6) Uani 1 1 d . . . . .
H14 H 0.821873 -0.001972 0.153675 0.073 Uiso 1 1 calc R . . . .
C15 C 0.8647(2) 0.03555(11) 0.30962(16) 0.0566(5) Uani 1 1 d . . . . .
H15 H 0.937364 -0.000385 0.330596 0.068 Uiso 1 1 calc R . . . .
C16 C 0.62571(18) 0.22146(9) 0.70925(12) 0.0378(4) Uani 1 1 d . . . . .
C17 C 0.5164(2) 0.16963(10) 0.67677(14) 0.0481(4) Uani 1 1 d . . . . .
H17 H 0.501334 0.154756 0.602927 0.058 Uiso 1 1 calc R . . . .
C18 C 0.4288(2) 0.13959(11) 0.75320(16) 0.0570(5) Uani 1 1 d . . . . .
H18 H 0.355116 0.104679 0.730420 0.068 Uiso 1 1 calc R . . . .
C19 C 0.4498(2) 0.16097(11) 0.86284(15) 0.0546(5) Uani 1 1 d . . . . .
H19 H 0.390564 0.140569 0.913951 0.065 Uiso 1 1 calc R . . . .
C20 C 0.5589(2) 0.21266(10) 0.89649(14) 0.0460(4) Uani 1 1 d . . . . .
C21 C 0.64754(19) 0.24259(10) 0.82025(13) 0.0435(4) Uani 1 1 d . . . . .
H21 H 0.721994 0.276966 0.843360 0.052 Uiso 1 1 calc R . . . .
C22 C 0.6966(3) 0.27477(14) 1.04759(16) 0.0734(7) Uani 1 1 d . . . . .
H22A H 0.693073 0.283923 1.125394 0.110 Uiso 1 1 calc R . . . .
H22B H 0.783559 0.246354 1.035663 0.110 Uiso 1 1 calc R . . . .
H22C H 0.697183 0.323460 1.009323 0.110 Uiso 1 1 calc R . . . .

loop_
_atom_site_aniso_label
_atom_site_aniso_U_11
_atom_site_aniso_U_22
_atom_site_aniso_U_33
_atom_site_aniso_U_23
_atom_site_aniso_U_13
_atom_site_aniso_U_12
N1 0.0619(10) 0.0377(8) 0.0430(8) -0.0024(6) -0.0087(7) 0.0133(7)
O1 0.0633(8) 0.0354(7) 0.0483(7) -0.0065(5) -0.0087(6) 0.0040(5)
O2 0.0809(10) 0.0338(7) 0.0617(8) -0.0013(6) -0.0116(7) 0.0133(6)
O3 0.0480(7) 0.0347(6) 0.0417(6) -0.0039(5) -0.0056(5) 0.0104(5)
O4 0.0634(9) 0.0531(8) 0.0427(7) 0.0069(6) -0.0040(6) 0.0180(6)
O5 0.0583(8) 0.0444(7) 0.0498(7) -0.0022(6) 0.0009(6) 0.0197(6)
O6 0.0600(9) 0.0892(11) 0.0382(7) 0.0012(6) 0.0114(6) -0.0092(7)
C1 0.109(2) 0.0666(15) 0.0647(14) -0.0205(11) -0.0194(13) 0.0057(13)
C2 0.0798(15) 0.0419(11) 0.0666(13) -0.0144(9) -0.0066(11) -0.0015(10)
C3 0.0456(10) 0.0353(9) 0.0408(9) 0.0017(7) 0.0045(8) 0.0053(7)
C4 0.0403(9) 0.0315(9) 0.0354(8) 0.0020(7) 0.0055(7) 0.0027(7)
C5 0.0404(9) 0.0288(8) 0.0385(9) 0.0010(7) 0.0051(7) 0.0036(7)
C6 0.0390(9) 0.0298(9) 0.0400(9) 0.0037(7) 0.0052(7) 0.0043(7)
C7 0.0412(9) 0.0298(9) 0.0380(9) 0.0034(7) 0.0051(7) 0.0034(7)
C8 0.0382(9) 0.0341(9) 0.0342(8) 0.0014(7) 0.0006(7) 0.0038(7)
C9 0.0456(10) 0.0375(10) 0.0407(9) 0.0048(7) 0.0055(8) 0.0054(7)
C10 0.0482(10) 0.0391(10) 0.0425(10) 0.0007(7) 0.0053(8) 0.0044(8)
C11 0.0448(10) 0.0332(9) 0.0397(9) -0.0002(7) 0.0071(8) 0.0014(7)
C12 0.0606(12) 0.0463(11) 0.0451(10) -0.0029(8) 0.0018(9) 0.0067(8)
C13 0.0777(15) 0.0577(13) 0.0443(10) -0.0105(9) 0.0042(10) 0.0068(10)
C14 0.0771(15) 0.0499(12) 0.0586(12) -0.0160(9) 0.0170(11) 0.0058(10)
C15 0.0623(13) 0.0466(11) 0.0620(12) -0.0065(9) 0.0119(10) 0.0149(9)
C16 0.0412(10) 0.0332(9) 0.0388(9) 0.0043(7) 0.0030(7) 0.0067(7)
C17 0.0534(11) 0.0483(11) 0.0425(9) 0.0001(8) 0.0038(8) -0.0035(8)
C18 0.0537(12) 0.0570(12) 0.0605(12) 0.0024(10) 0.0063(10) -0.0131(9)
C19 0.0514(12) 0.0605(12) 0.0538(11) 0.0107(9) 0.0160(9) -0.0018(9)
C20 0.0468(11) 0.0527(11) 0.0391(9) 0.0067(8) 0.0070(8) 0.0065(8)
C21 0.0438(10) 0.0465(10) 0.0399(9) 0.0028(8) 0.0030(8) 0.0000(8)
C22 0.0708(15) 0.1040(19) 0.0461(11) -0.0058(11) 0.0091(10) -0.0166(13)

loop_
_atom_type_symbol
_atom_type_description
_atom_type_scat_dispersion_real
_atom_type_scat_dispersion_imag
_atom_type_scat_source
C C 0.0033 0.0016 'International Tables Vol C Tables 4.2.6.8 and 6.1.1.4'
H H 0.0000 0.0000 'International Tables Vol C Tables 4.2.6.8 and 6.1.1.4'
N N 0.0061 0.0033 'International Tables Vol C Tables 4.2.6.8 and 6.1.1.4'
O O 0.0106 0.0060 'International Tables Vol C Tables 4.2.6.8 and 6.1.1.4'

loop_
_geom_angle_atom_site_label_1
_geom_angle_atom_site_label_2
_geom_angle_atom_site_label_3
_geom_angle
_geom_angle_site_symmetry_1
_geom_angle_site_symmetry_3
H1A N1 H1B 120.0 . .
C5 N1 H1A 120.0 . .
C5 N1 H1B 120.0 . .
C3 O1 C2 116.72(13) . .
C6 O3 C5 117.23(12) . .
C9 O5 C10 122.07(13) . .
C20 O6 C22 117.68(14) . .
H1C C1 H1D 109.5 . .
H1C C1 H1E 109.5 . .
H1D C1 H1E 109.5 . .
C2 C1 H1C 109.5 . .
C2 C1 H1D 109.5 . .
C2 C1 H1E 109.5 . .
O1 C2 C1 108.70(16) . .
O1 C2 H2A 109.9 . .
O1 C2 H2B 109.9 . .
C1 C2 H2A 109.9 . .
C1 C2 H2B 109.9 . .
H2A C2 H2B 108.3 . .
O1 C3 C4 112.70(13) . .
O2 C3 O1 121.80(15) . .
O2 C3 C4 125.48(15) . .
C3 C4 C8 120.74(14) . .
C5 C4 C3 118.66(14) . .
C5 C4 C8 120.54(13) . .
N1 C5 O3 108.85(13) . .
N1 C5 C4 129.55(14) . .
C4 C5 O3 121.60(13) . .
O3 C6 C11 114.76(13) . .
C7 C6 O3 122.41(14) . .
C7 C6 C11 122.82(14) . .
C6 C7 C8 122.06(14) . .
C6 C7 C9 119.65(14) . .
C9 C7 C8 118.29(13) . .
C4 C8 H8 108.1 . .
C4 C8 C16 112.73(13) . .
C7 C8 C4 108.14(12) . .
C7 C8 H8 108.1 . .
C7 C8 C16 111.43(13) . .
C16 C8 H8 108.1 . .
O4 C9 O5 116.75(15) . .
O4 C9 C7 125.48(15) . .
O5 C9 C7 117.76(14) . .
O5 C10 C11 121.42(14) . .
C15 C10 O5 117.05(15) . .
C15 C10 C11 121.53(16) . .
C10 C11 C6 116.22(14) . .
C10 C11 C12 118.72(15) . .
C12 C11 C6 125.05(15) . .
C11 C12 H12 119.9 . .
C13 C12 C11 120.11(17) . .
C13 C12 H12 119.9 . .
C12 C13 H13 120.2 . .
C14 C13 C12 119.62(18) . .
C14 C13 H13 120.2 . .
C13 C14 H14 119.3 . .
C13 C14 C15 121.41(17) . .
C15 C14 H14 119.3 . .
C10 C15 C14 118.60(17) . .
C10 C15 H15 120.7 . .
C14 C15 H15 120.7 . .
C17 C16 C8 121.42(14) . .
C17 C16 C21 119.06(15) . .
C21 C16 C8 119.51(15) . .
C16 C17 H17 119.8 . .
C16 C17 C18 120.40(16) . .
C18 C17 H17 119.8 . .
C17 C18 H18 119.8 . .
C19 C18 C17 120.48(18) . .
C19 C18 H18 119.8 . .
C18 C19 H19 120.1 . .
C18 C19 C20 119.73(17) . .
C20 C19 H19 120.1 . .
O6 C20 C19 116.20(15) . .
O6 C20 C21 123.80(17) . .
C19 C20 C21 120.00(16) . .
C16 C21 H21 119.8 . .
C20 C21 C16 120.32(16) . .
C20 C21 H21 119.8 . .
O6 C22 H22A 109.5 . .
O6 C22 H22B 109.5 . .
O6 C22 H22C 109.5 . .
H22A C22 H22B 109.5 . .
H22A C22 H22C 109.5 . .
H22B C22 H22C 109.5 . .

loop_
_geom_bond_atom_site_label_1
_geom_bond_atom_site_label_2
_geom_bond_distance
_geom_bond_site_symmetry_2
N1 H1A 0.8600 .
N1 H1B 0.8600 .
N1 C5 1.326(2) .
O1 C2 1.446(2) .
O1 C3 1.3543(19) .
O2 C3 1.2143(19) .
O3 C5 1.3861(18) .
O3 C6 1.3675(18) .
O4 C9 1.2119(19) .
O5 C9 1.3730(19) .
O5 C10 1.385(2) .
O6 C20 1.371(2) .
O6 C22 1.418(3) .
C1 H1C 0.9600 .
C1 H1D 0.9600 .
C1 H1E 0.9600 .
C1 C2 1.476(3) .
C2 H2A 0.9700 .
C2 H2B 0.9700 .
C3 C4 1.444(2) .
C4 C5 1.364(2) .
C4 C8 1.522(2) .
C6 C7 1.343(2) .
C6 C11 1.439(2) .
C7 C8 1.497(2) .
C7 C9 1.443(2) .
C8 H8 0.9800 .
C8 C16 1.528(2) .
C10 C11 1.387(2) .
C10 C15 1.377(2) .
C11 C12 1.396(2) .
C12 H12 0.9300 .
C12 C13 1.382(2) .
C13 H13 0.9300 .
C13 C14 1.377(3) .
C14 H14 0.9300 .
C14 C15 1.378(3) .
C15 H15 0.9300 .
C16 C17 1.377(2) .
C16 C21 1.392(2) .
C17 H17 0.9300 .
C17 C18 1.382(3) .
C18 H18 0.9300 .
C18 C19 1.377(3) .
C19 H19 0.9300 .
C19 C20 1.377(3) .
C20 C21 1.386(2) .
C21 H21 0.9300 .
C22 H22A 0.9600 .
C22 H22B 0.9600 .
C22 H22C 0.9600 .

loop_
_geom_torsion_atom_site_label_1
_geom_torsion_atom_site_label_2
_geom_torsion_atom_site_label_3
_geom_torsion_atom_site_label_4
_geom_torsion
_geom_torsion_site_symmetry_1
_geom_torsion_site_symmetry_2
_geom_torsion_site_symmetry_3
_geom_torsion_site_symmetry_4
O1 C3 C4 C5 -175.50(14) . . . .
O1 C3 C4 C8 1.7(2) . . . .
O2 C3 C4 C5 2.9(3) . . . .
O2 C3 C4 C8 -179.94(16) . . . .
O3 C6 C7 C8 0.3(2) . . . .
O3 C6 C7 C9 179.48(14) . . . .
O3 C6 C11 C10 179.08(14) . . . .
O3 C6 C11 C12 0.1(2) . . . .
O5 C10 C11 C6 1.0(2) . . . .
O5 C10 C11 C12 -179.95(15) . . . .
O5 C10 C15 C14 -179.46(17) . . . .
O6 C20 C21 C16 -179.23(15) . . . .
C2 O1 C3 O2 -3.4(2) . . . .
C2 O1 C3 C4 175.07(15) . . . .
C3 O1 C2 C1 166.82(17) . . . .
C3 C4 C5 N1 -11.5(3) . . . .
C3 C4 C5 O3 168.52(14) . . . .
C3 C4 C8 C7 -150.75(14) . . . .
C3 C4 C8 C16 85.61(18) . . . .
C4 C8 C16 C17 83.94(19) . . . .
C4 C8 C16 C21 -94.89(17) . . . .
C5 O3 C6 C7 20.9(2) . . . .
C5 O3 C6 C11 -159.72(13) . . . .
C5 C4 C8 C7 26.4(2) . . . .
C5 C4 C8 C16 -97.23(17) . . . .
C6 O3 C5 N1 163.70(13) . . . .
C6 O3 C5 C4 -16.3(2) . . . .
C6 C7 C8 C4 -22.6(2) . . . .
C6 C7 C8 C16 101.86(17) . . . .
C6 C7 C9 O4 -177.47(16) . . . .
C6 C7 C9 O5 1.8(2) . . . .
C6 C11 C12 C13 178.57(17) . . . .
C7 C6 C11 C10 -1.5(2) . . . .
C7 C6 C11 C12 179.52(16) . . . .
C7 C8 C16 C17 -37.9(2) . . . .
C7 C8 C16 C21 143.30(15) . . . .
C8 C4 C5 N1 171.33(16) . . . .
C8 C4 C5 O3 -8.7(2) . . . .
C8 C7 C9 O4 1.7(3) . . . .
C8 C7 C9 O5 -178.99(14) . . . .
C8 C16 C17 C18 -178.28(16) . . . .
C8 C16 C21 C20 177.92(15) . . . .
C9 O5 C10 C11 0.9(2) . . . .
C9 O5 C10 C15 -179.09(16) . . . .
C9 C7 C8 C4 158.25(14) . . . .
C9 C7 C8 C16 -77.32(18) . . . .
C10 O5 C9 O4 177.01(15) . . . .
C10 O5 C9 C7 -2.3(2) . . . .
C10 C11 C12 C13 -0.4(3) . . . .
C11 C6 C7 C8 -179.07(15) . . . .
C11 C6 C7 C9 0.1(2) . . . .
C11 C10 C15 C14 0.5(3) . . . .
C11 C12 C13 C14 0.1(3) . . . .
C12 C13 C14 C15 0.5(3) . . . .
C13 C14 C15 C10 -0.8(3) . . . .
C15 C10 C11 C6 -178.99(16) . . . .
C15 C10 C11 C12 0.1(3) . . . .
C16 C17 C18 C19 -0.1(3) . . . .
C17 C16 C21 C20 -0.9(2) . . . .
C17 C18 C19 C20 0.0(3) . . . .
C18 C19 C20 O6 179.69(17) . . . .
C18 C19 C20 C21 -0.4(3) . . . .
C19 C20 C21 C16 0.9(3) . . . .
C21 C16 C17 C18 0.6(3) . . . .
C22 O6 C20 C19 170.58(18) . . . .
C22 O6 C20 C21 -9.3(3) . . . .
